data_7150264
loop_
_publ_author_name
'Schmid, Sylvia'
'R\"ottgen, Martin'
'Thewalt, Ulf'
'Austel, Volkhard'

_publ_section_title
;
 Synthesis and conformational properties of
 2,6-bis-anilino-3-nitropyridines.
;
_journal_issue 18
_journal_name_full 'Organic &amp; biomolecular chemistry'
_journal_page_first 3408
_journal_page_last 3421
_journal_paper_doi 10.1039/b508819b
_journal_volume 3
_journal_year 2005
_chemical_formula_sum 'C23 H24 N4 O4'
_chemical_formula_weight 420.46
_chemical_name_systematic
;
2-Anilino-6-(N-tert-butyloxycarbonylmethylanilino)-3-nitropyridine
;
_space_group_IT_number 14
_symmetry_cell_setting monoclinic
_symmetry_space_group_name_Hall '-P 2ybc'
_symmetry_space_group_name_H-M 'P 1 21/c 1'
_atom_sites_solution_hydrogens geom
_atom_sites_solution_primary direct
_atom_sites_solution_secondary difmap
_cell_angle_alpha 90.00
_cell_angle_beta 108.06(3)
_cell_angle_gamma 90.00
_cell_formula_units_Z 4
_cell_length_a 7.6072(17)
_cell_length_b 24.695(4)
_cell_length_c 11.851(3)
_cell_measurement_temperature 173(2)
_cell_volume 2116.6(9)
_computing_cell_refinement 'IPDS software (STOE, 1997)'
_computing_data_collection 'IPDS software (STOE, 1997)'
_computing_data_reduction 'IPDS software (STOE, 1997)'
_computing_molecular_graphics 'ORTEP-3 (Johnson & Burnett, 1996)'
_computing_publication_material 'SHELXL-97 (Sheldrick, 1997)'
_computing_structure_refinement 'SHELXL-97 (Sheldrick, 1997)'
_computing_structure_solution 'SHELXS-86 (Sheldrick, 1986)'
_diffrn_ambient_temperature 173(2)
_diffrn_measured_fraction_theta_full 0.977
_diffrn_measured_fraction_theta_max 0.977
_diffrn_measurement_device_type 'IPDS system of STOE'
_diffrn_measurement_method 'imaging plate'
_diffrn_radiation_monochromator graphite
_diffrn_radiation_source 'fine-focus sealed tube'
_diffrn_radiation_type MoK\a
_diffrn_radiation_wavelength 0.71073
_diffrn_reflns_av_R_equivalents 0.0499
_diffrn_reflns_av_sigmaI/netI 0.0434
_diffrn_reflns_limit_h_max 9
_diffrn_reflns_limit_h_min -9
_diffrn_reflns_limit_k_max 30
_diffrn_reflns_limit_k_min -30
_diffrn_reflns_limit_l_max 14
_diffrn_reflns_limit_l_min -14
_diffrn_reflns_number 16630
_diffrn_reflns_theta_full 25.97
_diffrn_reflns_theta_max 25.97
_diffrn_reflns_theta_min 2.45
_exptl_absorpt_coefficient_mu 0.092
_exptl_absorpt_correction_T_max 0.9818
_exptl_absorpt_correction_T_min 0.9641
_exptl_crystal_colour yellow
_exptl_crystal_density_diffrn 1.319
_exptl_crystal_density_method 'not measured'
_exptl_crystal_description needles
_exptl_crystal_F_000 888
_exptl_crystal_size_max 0.40
_exptl_crystal_size_mid 0.20
_exptl_crystal_size_min 0.20
_refine_diff_density_max 0.174
_refine_diff_density_min -0.149
_refine_diff_density_rms 0.038
_refine_ls_extinction_coef 0.0071(9)
_refine_ls_extinction_expression Fc^*^=kFc[1+0.001xFc^2^\l^3^/sin(2\q)]^-1/4^
_refine_ls_extinction_method SHELXL
_refine_ls_goodness_of_fit_ref 0.996
_refine_ls_hydrogen_treatment mixed
_refine_ls_matrix_type full
_refine_ls_number_parameters 288
_refine_ls_number_reflns 4066
_refine_ls_number_restraints 0
_refine_ls_restrained_S_all 0.996
_refine_ls_R_factor_all 0.0595
_refine_ls_R_factor_gt 0.0370
_refine_ls_shift/su_max 0.006
_refine_ls_shift/su_mean 0.000
_refine_ls_structure_factor_coef Fsqd
_refine_ls_weighting_details 'calc w=1/[\s^2^(Fo^2^)+(0.0420P)^2^+0.0000P] where P=(Fo^2^+2Fc^2^)/3'
_refine_ls_weighting_scheme calc
_refine_ls_wR_factor_gt 0.0800
_refine_ls_wR_factor_ref 0.0849
_reflns_number_gt 2797
_reflns_number_total 4066
_reflns_threshold_expression >2sigma(I)
_cod_data_source_file b508819b.txt
_cod_data_source_block 7c
_cod_original_cell_volume 2116.7(8)
_cod_original_sg_symbol_H-M P21/c
_cod_database_code 7150264

loop_
_symmetry_equiv_pos_as_xyz
'x, y, z'
'x, -y+1/2, z+1/2'
'-x, -y, -z'
'-x, y-1/2, -z-1/2'

loop_
_atom_site_label
_atom_site_type_symbol
_atom_site_fract_x
_atom_site_fract_y
_atom_site_fract_z
_atom_site_U_iso_or_equiv
_atom_site_adp_type
_atom_site_occupancy
_atom_site_symmetry_multiplicity
_atom_site_calc_flag
_atom_site_refinement_flags
_atom_site_disorder_assembly
_atom_site_disorder_group
O1 O 0.20353(16) 0.13283(4) 0.18974(11) 0.0464(3) Uani 1 1 d . . .
O2 O 0.3814(2) 0.12317(4) 0.36941(13) 0.0746(5) Uani 1 1 d . . .
O3 O 0.00996(13) 0.43862(4) 0.14412(8) 0.0301(2) Uani 1 1 d . . .
O4 O 0.05095(14) 0.39888(4) 0.32288(9) 0.0331(2) Uani 1 1 d . . .
N1 N 0.28035(16) 0.30057(4) 0.22199(10) 0.0280(3) Uani 1 1 d . . .
N2 N 0.3048(2) 0.15263(5) 0.28478(13) 0.0452(4) Uani 1 1 d . . .
N3 N 0.13910(18) 0.23018(5) 0.09633(11) 0.0348(3) Uani 1 1 d . . .
HN3 H 0.127(3) 0.1945(8) 0.0921(16) 0.055(5) Uiso 1 1 d . . .
N4 N 0.41494(15) 0.37300(4) 0.33724(10) 0.0277(3) Uani 1 1 d . . .
C1 C 0.52525(19) 0.39766(5) 0.44638(12) 0.0274(3) Uani 1 1 d . . .
C2 C 0.7105(2) 0.40706(5) 0.46399(13) 0.0333(3) Uani 1 1 d . . .
H2 H 0.7653 0.3963 0.4056 0.040 Uiso 1 1 calc R . .
C3 C 0.8162(2) 0.43224(6) 0.56711(14) 0.0393(4) Uani 1 1 d . . .
H3 H 0.9436 0.4390 0.5790 0.047 Uiso 1 1 calc R . .
C4 C 0.7378(2) 0.44758(6) 0.65278(14) 0.0387(4) Uani 1 1 d . . .
H4 H 0.8108 0.4650 0.7233 0.046 Uiso 1 1 calc R . .
C5 C 0.5537(2) 0.43755(6) 0.63553(15) 0.0450(4) Uani 1 1 d . . .
H5 H 0.5000 0.4474 0.6950 0.054 Uiso 1 1 calc R . .
C6 C 0.4459(2) 0.41316(6) 0.53203(14) 0.0401(4) Uani 1 1 d . . .
H6 H 0.3180 0.4071 0.5198 0.048 Uiso 1 1 calc R . .
C7 C 0.30632(19) 0.40828(5) 0.24383(13) 0.0272(3) Uani 1 1 d . . .
H7A H 0.3073 0.3938 0.1662 0.033 Uiso 1 1 calc R . .
H7B H 0.3645 0.4446 0.2537 0.033 Uiso 1 1 calc R . .
C8 C 0.10731(19) 0.41394(5) 0.24347(12) 0.0256(3) Uani 1 1 d . . .
C9 C -0.1910(2) 0.44940(6) 0.11925(13) 0.0349(3) Uani 1 1 d . . .
C10 C -0.2921(2) 0.39643(7) 0.11746(15) 0.0459(4) Uani 1 1 d . . .
H10A H -0.2538 0.3702 0.0675 0.055 Uiso 1 1 calc R . .
H10B H -0.4257 0.4025 0.0853 0.055 Uiso 1 1 calc R . .
H10C H -0.2624 0.3822 0.1984 0.055 Uiso 1 1 calc R . .
C11 C -0.2433(2) 0.47430(8) -0.00397(16) 0.0569(5) Uani 1 1 d . . .
H11A H -0.1694 0.5070 -0.0020 0.068 Uiso 1 1 calc R . .
H11B H -0.3748 0.4838 -0.0297 0.068 Uiso 1 1 calc R . .
H11C H -0.2192 0.4482 -0.0597 0.068 Uiso 1 1 calc R . .
C12 C -0.2179(2) 0.48946(6) 0.21002(15) 0.0439(4) Uani 1 1 d . . .
H12A H -0.1671 0.4742 0.2899 0.053 Uiso 1 1 calc R . .
H12B H -0.3501 0.4967 0.1937 0.053 Uiso 1 1 calc R . .
H12C H -0.1537 0.5233 0.2050 0.053 Uiso 1 1 calc R . .
C13 C 0.39009(19) 0.31813(5) 0.32655(12) 0.0270(3) Uani 1 1 d . . .
C14 C 0.4778(2) 0.28313(5) 0.42201(14) 0.0359(4) Uani 1 1 d . . .
H14 H 0.5555 0.2968 0.4955 0.043 Uiso 1 1 calc R . .
C15 C 0.4462(2) 0.22925(6) 0.40414(14) 0.0396(4) Uani 1 1 d . . .
H15 H 0.5022 0.2046 0.4664 0.048 Uiso 1 1 calc R . .
C16 C 0.3330(2) 0.20956(5) 0.29601(14) 0.0357(4) Uani 1 1 d . . .
C17 C 0.2494(2) 0.24728(5) 0.20348(13) 0.0294(3) Uani 1 1 d . . .
C18 C 0.0419(2) 0.25842(5) -0.00753(13) 0.0319(3) Uani 1 1 d . . .
C19 C 0.0250(3) 0.31413(6) -0.01937(15) 0.0523(5) Uani 1 1 d . . .
H19 H 0.0819 0.3369 0.0464 0.063 Uiso 1 1 calc R . .
C20 C -0.0751(3) 0.33654(7) -0.12724(15) 0.0570(5) Uani 1 1 d . . .
H20 H -0.0848 0.3748 -0.1345 0.068 Uiso 1 1 calc R . .
C21 C -0.1602(3) 0.30512(7) -0.22357(15) 0.0472(4) Uani 1 1 d . . .
H21 H -0.2302 0.3211 -0.2966 0.057 Uiso 1 1 calc R . .
C22 C -0.1422(3) 0.24960(7) -0.21245(15) 0.0482(4) Uani 1 1 d . . .
H22 H -0.1988 0.2271 -0.2788 0.058 Uiso 1 1 calc R . .
C23 C -0.0432(2) 0.22652(6) -0.10621(14) 0.0406(4) Uani 1 1 d . . .
H23 H -0.0327 0.1882 -0.1000 0.049 Uiso 1 1 calc R . .

loop_
_atom_site_aniso_label
_atom_site_aniso_U_11
_atom_site_aniso_U_22
_atom_site_aniso_U_33
_atom_site_aniso_U_23
_atom_site_aniso_U_13
_atom_site_aniso_U_12
O1 0.0521(7) 0.0291(5) 0.0474(8) -0.0060(5) -0.0001(6) 0.0011(5)
O2 0.0959(11) 0.0270(6) 0.0645(9) 0.0107(6) -0.0282(8) 0.0017(6)
O3 0.0242(5) 0.0358(5) 0.0289(6) 0.0075(4) 0.0062(5) 0.0042(4)
O4 0.0320(6) 0.0368(5) 0.0316(6) 0.0063(4) 0.0114(5) 0.0004(4)
N1 0.0282(6) 0.0264(6) 0.0280(7) -0.0005(5) 0.0066(6) 0.0037(5)
N2 0.0487(8) 0.0265(6) 0.0470(9) 0.0013(6) -0.0048(8) 0.0038(6)
N3 0.0423(8) 0.0259(6) 0.0306(8) -0.0044(5) 0.0032(7) 0.0039(5)
N4 0.0275(6) 0.0236(5) 0.0286(7) 0.0014(5) 0.0038(6) 0.0023(5)
C1 0.0296(8) 0.0210(6) 0.0284(8) 0.0027(5) 0.0042(7) 0.0026(5)
C2 0.0298(8) 0.0370(8) 0.0325(9) 0.0004(6) 0.0088(7) 0.0007(6)
C3 0.0320(8) 0.0394(8) 0.0416(10) 0.0015(7) 0.0042(8) -0.0052(6)
C4 0.0459(10) 0.0288(7) 0.0334(9) -0.0030(6) 0.0006(8) -0.0010(7)
C5 0.0483(10) 0.0492(9) 0.0397(10) -0.0117(8) 0.0169(9) 0.0016(8)
C6 0.0326(8) 0.0473(9) 0.0413(10) -0.0070(7) 0.0129(8) -0.0014(7)
C7 0.0273(7) 0.0232(6) 0.0301(8) 0.0047(5) 0.0072(7) 0.0010(5)
C8 0.0274(7) 0.0201(6) 0.0273(8) -0.0005(5) 0.0055(7) -0.0003(5)
C9 0.0209(7) 0.0502(9) 0.0308(9) 0.0033(7) 0.0041(7) 0.0055(6)
C10 0.0319(9) 0.0683(11) 0.0363(10) -0.0136(8) 0.0088(8) -0.0115(8)
C11 0.0344(10) 0.0929(14) 0.0399(11) 0.0212(10) 0.0065(9) 0.0212(9)
C12 0.0357(9) 0.0464(9) 0.0481(11) 0.0014(8) 0.0108(9) 0.0130(7)
C13 0.0236(7) 0.0268(7) 0.0301(8) 0.0010(6) 0.0075(7) 0.0029(5)
C14 0.0365(9) 0.0291(7) 0.0333(9) 0.0019(6) -0.0019(7) 0.0010(6)
C15 0.0406(9) 0.0291(7) 0.0377(10) 0.0072(6) -0.0047(8) 0.0041(7)
C16 0.0368(9) 0.0241(7) 0.0397(9) 0.0004(6) 0.0025(8) 0.0031(6)
C17 0.0288(7) 0.0280(7) 0.0302(8) -0.0011(6) 0.0073(7) 0.0047(6)
C18 0.0336(8) 0.0339(7) 0.0275(8) -0.0042(6) 0.0083(7) 0.0067(6)
C19 0.0748(13) 0.0357(8) 0.0313(9) -0.0096(7) -0.0054(9) 0.0155(8)
C20 0.0852(15) 0.0367(8) 0.0358(10) -0.0035(7) -0.0005(10) 0.0189(9)
C21 0.0579(11) 0.0493(9) 0.0277(9) 0.0003(7) 0.0035(9) 0.0094(8)
C22 0.0595(11) 0.0484(9) 0.0291(9) -0.0090(7) 0.0027(9) -0.0068(8)
C23 0.0504(10) 0.0335(8) 0.0355(9) -0.0056(7) 0.0097(9) -0.0038(7)

loop_
_atom_type_symbol
_atom_type_description
_atom_type_scat_dispersion_real
_atom_type_scat_dispersion_imag
_atom_type_scat_source
C C 0.0033 0.0016 'International Tables Vol C Tables 4.2.6.8 and 6.1.1.4'
H H 0.0000 0.0000 'International Tables Vol C Tables 4.2.6.8 and 6.1.1.4'
N N 0.0061 0.0033 'International Tables Vol C Tables 4.2.6.8 and 6.1.1.4'
O O 0.0106 0.0060 'International Tables Vol C Tables 4.2.6.8 and 6.1.1.4'

loop_
_geom_angle_atom_site_label_1
_geom_angle_atom_site_label_2
_geom_angle_atom_site_label_3
_geom_angle
_geom_angle_site_symmetry_1
_geom_angle_site_symmetry_3
_geom_angle_publ_flag
C8 O3 C9 120.91(10) . . ?
C13 N1 C17 119.87(11) . . ?
O2 N2 O1 120.48(12) . . ?
O2 N2 C16 119.26(14) . . ?
O1 N2 C16 120.25(13) . . ?
C17 N3 C18 132.05(12) . . ?
C13 N4 C1 121.81(11) . . ?
C13 N4 C7 119.65(12) . . ?
C1 N4 C7 117.86(10) . . ?
C2 C1 C6 119.96(14) . . ?
C2 C1 N4 119.39(12) . . ?
C6 C1 N4 120.63(13) . . ?
C1 C2 C3 119.76(14) . . ?
C4 C3 C2 120.45(15) . . ?
C5 C4 C3 119.61(15) . . ?
C4 C5 C6 120.47(15) . . ?
C1 C6 C5 119.73(15) . . ?
N4 C7 C8 112.91(11) . . ?
O4 C8 O3 126.65(13) . . ?
O4 C8 C7 124.32(13) . . ?
O3 C8 C7 109.02(11) . . ?
O3 C9 C10 109.54(12) . . ?
O3 C9 C11 102.08(11) . . ?
C10 C9 C11 110.84(14) . . ?
O3 C9 C12 109.33(13) . . ?
C10 C9 C12 113.12(13) . . ?
C11 C9 C12 111.34(14) . . ?
N1 C13 N4 115.89(12) . . ?
N1 C13 C14 123.24(12) . . ?
N4 C13 C14 120.87(13) . . ?
C15 C14 C13 117.20(14) . . ?
C14 C15 C16 121.03(14) . . ?
C15 C16 N2 117.64(13) . . ?
C15 C16 C17 118.70(12) . . ?
N2 C16 C17 123.65(14) . . ?
N1 C17 N3 119.01(13) . . ?
N1 C17 C16 119.97(13) . . ?
N3 C17 C16 121.02(12) . . ?
C19 C18 C23 118.20(14) . . ?
C19 C18 N3 125.99(14) . . ?
C23 C18 N3 115.81(12) . . ?
C18 C19 C20 119.86(15) . . ?
C21 C20 C19 121.81(16) . . ?
C20 C21 C22 118.50(16) . . ?
C23 C22 C21 120.61(15) . . ?
C22 C23 C18 121.00(14) . . ?

loop_
_geom_bond_atom_site_label_1
_geom_bond_atom_site_label_2
_geom_bond_distance
_geom_bond_site_symmetry_2
_geom_bond_publ_flag
O1 N2 1.2502(18) . ?
O2 N2 1.2299(18) . ?
O3 C8 1.3287(17) . ?
O3 C9 1.4886(17) . ?
O4 C8 1.2074(16) . ?
N1 C13 1.3339(19) . ?
N1 C17 1.3429(17) . ?
N2 C16 1.4222(18) . ?
N3 C17 1.3543(19) . ?
N3 C18 1.4087(19) . ?
N4 C13 1.3686(17) . ?
N4 C1 1.4405(18) . ?
N4 C7 1.4492(17) . ?
C1 C2 1.378(2) . ?
C1 C6 1.386(2) . ?
C2 C3 1.385(2) . ?
C3 C4 1.380(2) . ?
C4 C5 1.374(2) . ?
C5 C6 1.384(2) . ?
C7 C8 1.5191(19) . ?
C9 C10 1.514(2) . ?
C9 C11 1.520(2) . ?
C9 C12 1.521(2) . ?
C13 C14 1.416(2) . ?
C14 C15 1.357(2) . ?
C15 C16 1.391(2) . ?
C16 C17 1.429(2) . ?
C18 C19 1.385(2) . ?
C18 C23 1.392(2) . ?
C19 C20 1.384(2) . ?
C20 C21 1.366(2) . ?
C21 C22 1.380(2) . ?
C22 C23 1.375(2) . ?

loop_
_cod_related_entry_id
_cod_related_entry_database
_cod_related_entry_code
1 ChemSpider 9778922
